data_1549457
loop_
_publ_author_name
'Salvati, Anna E.'
'Law, James A.'
'Liriano, Josue'
'Frederich, James H.'

_publ_section_title
;
 Modular access to functionalized 5-8-5 fused ring systems <i>via</i> a
 photoinduced cycloisomerization reaction.
;
_journal_issue 24
_journal_name_full 'Chemical science'
_journal_page_first 5389
_journal_page_last 5393
_journal_paper_doi 10.1039/c8sc00999f
_journal_volume 9
_journal_year 2018
_chemical_formula_moiety 'C14 H16 O2'
_chemical_formula_sum 'C14 H16 O2'
_chemical_formula_weight 216.27
_space_group_crystal_system monoclinic
_space_group_IT_number 14
_space_group_name_Hall '-P 2yn'
_space_group_name_H-M_alt 'P 1 21/n 1'
_symmetry_space_group_name_Hall '-P 2yn'
_symmetry_space_group_name_H-M 'P 1 21/n 1'
_atom_sites_solution_hydrogens geom
_audit_creation_method SHELXL-2014/7
_audit_update_record
;
2018-01-11 deposited with the CCDC.
2018-05-23 downloaded from the CCDC.
;
_cell_angle_alpha 90
_cell_angle_beta 108.6560(9)
_cell_angle_gamma 90
_cell_formula_units_Z 4
_cell_length_a 5.5798(4)
_cell_length_b 26.592(2)
_cell_length_c 8.0005(6)
_cell_measurement_reflns_used 6979
_cell_measurement_temperature 103(2)
_cell_measurement_theta_max 29.29
_cell_measurement_theta_min 2.79
_cell_volume 1124.72(14)
_computing_cell_refinement 'Bruker SAINT'
_computing_data_collection 'Bruker APEX2'
_computing_data_reduction 'Bruker SAINT'
_computing_molecular_graphics 'Bruker SHELXTL'
_computing_publication_material 'Bruker SHELXTL'
_computing_structure_refinement 'SHELXL-2014/7 (Sheldrick, 2014)'
_computing_structure_solution 'SHELXS-97 (Sheldrick 2008)'
_diffrn_ambient_temperature 103(2)
_diffrn_measured_fraction_theta_full 0.999
_diffrn_measured_fraction_theta_max 0.946
_diffrn_measurement_device_type 'Bruker APEX-II CCD'
_diffrn_measurement_method '\f and \w scans'
_diffrn_radiation_type MoK\a
_diffrn_radiation_wavelength 0.71073
_diffrn_reflns_av_R_equivalents 0.0227
_diffrn_reflns_av_unetI/netI 0.0172
_diffrn_reflns_Laue_measured_fraction_full 0.999
_diffrn_reflns_Laue_measured_fraction_max 0.946
_diffrn_reflns_limit_h_max 7
_diffrn_reflns_limit_h_min -7
_diffrn_reflns_limit_k_max 35
_diffrn_reflns_limit_k_min -35
_diffrn_reflns_limit_l_max 10
_diffrn_reflns_limit_l_min -10
_diffrn_reflns_number 13822
_diffrn_reflns_point_group_measured_fraction_full 0.999
_diffrn_reflns_point_group_measured_fraction_max 0.946
_diffrn_reflns_theta_full 25.242
_diffrn_reflns_theta_max 29.410
_diffrn_reflns_theta_min 2.794
_exptl_absorpt_coefficient_mu 0.084
_exptl_absorpt_correction_T_max 0.7495
_exptl_absorpt_correction_T_min 0.7095
_exptl_absorpt_correction_type empirical
_exptl_crystal_colour colourless
_exptl_crystal_density_diffrn 1.277
_exptl_crystal_description irregular
_exptl_crystal_F_000 464
_exptl_crystal_size_max 0.181
_exptl_crystal_size_mid 0.149
_exptl_crystal_size_min 0.125
_refine_diff_density_max 0.410
_refine_diff_density_min -0.246
_refine_diff_density_rms 0.045
_refine_ls_extinction_method none
_refine_ls_goodness_of_fit_ref 1.017
_refine_ls_hydrogen_treatment constr
_refine_ls_matrix_type full
_refine_ls_number_parameters 145
_refine_ls_number_reflns 2939
_refine_ls_number_restraints 0
_refine_ls_restrained_S_all 1.017
_refine_ls_R_factor_all 0.0448
_refine_ls_R_factor_gt 0.0403
_refine_ls_shift/su_max 0.000
_refine_ls_shift/su_mean 0.000
_refine_ls_structure_factor_coef Fsqd
_refine_ls_weighting_details 'w=1/[\s^2^(Fo^2^)+(0.0608P)^2^+0.4252P] where P=(Fo^2^+2Fc^2^)/3'
_refine_ls_weighting_scheme calc
_refine_ls_wR_factor_gt 0.1067
_refine_ls_wR_factor_ref 0.1106
_reflns_Friedel_coverage 0.000
_reflns_number_gt 2630
_reflns_number_total 2939
_reflns_threshold_expression 'I > 2\s(I)'
_cod_data_source_file c8sc00999f2.cif
_cod_data_source_block fred13
_cod_depositor_comments 'Adding full bibliography for 1549457--1549464.cif.'
_cod_database_code 1549457
_shelx_shelxl_version_number 2014/7
_shelx_space_group_comment
; 
The symmetry employed for this shelxl refinement is uniquely defined 
by the following loop, which should always be used as a source of 
symmetry information in preference to the above space-group names. 
They are only intended as comments. 
;
_shelx_estimated_absorpt_t_min 0.985
_shelx_estimated_absorpt_t_max 0.990
_exptl_absorpt_special_details SADABS

loop_
_space_group_symop_operation_xyz
'x, y, z'
'-x+1/2, y+1/2, -z+1/2'
'-x, -y, -z'
'x-1/2, -y-1/2, z-1/2'

loop_
_atom_site_label
_atom_site_type_symbol
_atom_site_fract_x
_atom_site_fract_y
_atom_site_fract_z
_atom_site_U_iso_or_equiv
_atom_site_adp_type
_atom_site_occupancy
_atom_site_site_symmetry_order
_atom_site_calc_flag
_atom_site_refinement_flags_posn
_atom_site_refinement_flags_adp
C1 C 0.49890(18) 0.15760(4) 0.24972(13) 0.0156(2) Uani 1 1 d . .
H1 H 0.3453 0.1795 0.2222 0.019 Uiso 1 1 calc R U
C2 C 0.5861(2) 0.14523(4) 0.09509(14) 0.0192(2) Uani 1 1 d . .
H2 H 0.4894 0.1281 -0.0089 0.023 Uiso 1 1 calc R U
C3 C 0.8206(2) 0.16217(5) 0.12781(14) 0.0232(2) Uani 1 1 d . .
H3 H 0.9100 0.1583 0.0455 0.028 Uiso 1 1 calc R U
C5 C 0.74384(19) 0.18057(4) 0.38083(13) 0.0161(2) Uani 1 1 d . .
C6 C 0.51253(18) 0.11422(4) 0.38656(13) 0.01484(19) Uani 1 1 d . .
H6 H 0.3822 0.1198 0.4462 0.018 Uiso 1 1 calc R U
C7 C 0.77426(19) 0.13446(4) 0.50487(13) 0.0155(2) Uani 1 1 d . .
H7 H 0.9207 0.1122 0.5097 0.019 Uiso 1 1 calc R U
C8 C 0.7791(2) 0.15574(4) 0.68307(14) 0.0231(2) Uani 1 1 d . .
H8A H 0.9551 0.1607 0.7613 0.028 Uiso 1 1 calc R U
H8B H 0.6906 0.1331 0.7422 0.028 Uiso 1 1 calc R U
C9 C 0.6398(2) 0.20637(4) 0.63642(16) 0.0254(2) Uani 1 1 d . .
H9A H 0.4541 0.2015 0.5941 0.030 Uiso 1 1 calc R U
H9B H 0.6853 0.2293 0.7394 0.030 Uiso 1 1 calc R U
C10 C 0.7334(2) 0.22695(4) 0.48907(15) 0.0224(2) Uani 1 1 d . .
H10A H 0.6143 0.2522 0.4170 0.027 Uiso 1 1 calc R U
H10B H 0.9028 0.2425 0.5382 0.027 Uiso 1 1 calc R U
C11 C 0.49715(18) 0.06176(4) 0.32046(13) 0.0148(2) Uani 1 1 d . .
C12 C 0.25760(19) 0.04192(4) 0.18730(15) 0.0211(2) Uani 1 1 d . .
H12A H 0.2186 0.0605 0.0744 0.025 Uiso 1 1 calc R U
H12B H 0.1124 0.0451 0.2324 0.025 Uiso 1 1 calc R U
C13 C 0.3146(2) -0.01360(4) 0.16259(14) 0.0204(2) Uani 1 1 d . .
H13A H 0.2039 -0.0359 0.2047 0.025 Uiso 1 1 calc R U
H13B H 0.2890 -0.0211 0.0368 0.025 Uiso 1 1 calc R U
C14 C 0.5912(2) -0.02070(4) 0.27302(14) 0.0189(2) Uani 1 1 d . .
C15 C 0.67996(19) 0.02666(4) 0.36616(13) 0.0172(2) Uani 1 1 d . .
H15 H 0.8443 0.0318 0.4477 0.021 Uiso 1 1 calc R U
O1 O 0.92662(15) 0.18566(3) 0.28805(10) 0.02370(19) Uani 1 1 d . .
O2 O 0.71460(17) -0.05901(3) 0.27974(12) 0.0290(2) Uani 1 1 d . .

loop_
_atom_site_aniso_label
_atom_site_aniso_U_11
_atom_site_aniso_U_22
_atom_site_aniso_U_33
_atom_site_aniso_U_23
_atom_site_aniso_U_13
_atom_site_aniso_U_12
C1 0.0144(4) 0.0140(4) 0.0177(5) 0.0014(3) 0.0041(4) 0.0003(3)
C2 0.0205(5) 0.0218(5) 0.0139(5) 0.0010(4) 0.0038(4) -0.0019(4)
C3 0.0236(5) 0.0321(6) 0.0151(5) -0.0010(4) 0.0079(4) -0.0049(4)
C5 0.0165(4) 0.0163(4) 0.0161(4) -0.0004(3) 0.0062(4) -0.0023(3)
C6 0.0148(4) 0.0145(4) 0.0164(4) 0.0000(3) 0.0066(3) 0.0001(3)
C7 0.0174(4) 0.0141(4) 0.0147(4) -0.0008(3) 0.0045(4) -0.0001(3)
C8 0.0335(6) 0.0207(5) 0.0158(5) -0.0028(4) 0.0090(4) -0.0052(4)
C9 0.0293(6) 0.0223(5) 0.0285(6) -0.0100(4) 0.0145(5) -0.0023(4)
C10 0.0273(5) 0.0141(5) 0.0242(5) -0.0026(4) 0.0061(4) -0.0009(4)
C11 0.0153(4) 0.0159(4) 0.0142(4) 0.0004(3) 0.0059(3) -0.0024(3)
C12 0.0153(4) 0.0188(5) 0.0263(5) -0.0020(4) 0.0026(4) -0.0017(4)
C13 0.0199(5) 0.0176(5) 0.0213(5) -0.0021(4) 0.0031(4) -0.0036(4)
C14 0.0223(5) 0.0154(5) 0.0178(5) 0.0001(4) 0.0047(4) -0.0014(4)
C15 0.0177(4) 0.0151(4) 0.0171(5) 0.0001(3) 0.0032(4) -0.0011(4)
O1 0.0203(4) 0.0351(5) 0.0171(4) -0.0034(3) 0.0079(3) -0.0109(3)
O2 0.0314(5) 0.0166(4) 0.0333(5) -0.0036(3) 0.0023(4) 0.0047(3)

loop_
_atom_type_symbol
_atom_type_description
_atom_type_scat_dispersion_real
_atom_type_scat_dispersion_imag
_atom_type_scat_source
C C 0.0033 0.0016 'International Tables Vol C Tables 4.2.6.8 and 6.1.1.4'
H H 0.0000 0.0000 'International Tables Vol C Tables 4.2.6.8 and 6.1.1.4'
O O 0.0106 0.0060 'International Tables Vol C Tables 4.2.6.8 and 6.1.1.4'

loop_
_geom_angle_atom_site_label_1
_geom_angle_atom_site_label_2
_geom_angle_atom_site_label_3
_geom_angle
C2 C1 C5 101.24(8)
C2 C1 C6 117.08(8)
C5 C1 C6 88.99(7)
C2 C1 H1 115.2
C5 C1 H1 115.2
C6 C1 H1 115.2
C3 C2 C1 108.74(9)
C3 C2 H2 125.6
C1 C2 H2 125.6
C2 C3 O1 116.08(10)
C2 C3 H3 122.0
O1 C3 H3 122.0
O1 C5 C10 112.23(8)
O1 C5 C7 116.80(8)
C10 C5 C7 107.05(8)
O1 C5 C1 107.58(8)
C10 C5 C1 121.16(9)
C7 C5 C1 90.78(7)
C11 C6 C7 118.45(8)
C11 C6 C1 117.13(8)
C7 C6 C1 89.82(7)
C11 C6 H6 110.0
C7 C6 H6 110.0
C1 C6 H6 110.0
C8 C7 C5 105.66(8)
C8 C7 C6 115.35(8)
C5 C7 C6 89.71(7)
C8 C7 H7 114.4
C5 C7 H7 114.4
C6 C7 H7 114.4
C7 C8 C9 103.95(9)
C7 C8 H8A 111.0
C9 C8 H8A 111.0
C7 C8 H8B 111.0
C9 C8 H8B 111.0
H8A C8 H8B 109.0
C10 C9 C8 103.21(9)
C10 C9 H9A 111.1
C8 C9 H9A 111.1
C10 C9 H9B 111.1
C8 C9 H9B 111.1
H9A C9 H9B 109.1
C5 C10 C9 103.46(8)
C5 C10 H10A 111.1
C9 C10 H10A 111.1
C5 C10 H10B 111.1
C9 C10 H10B 111.1
H10A C10 H10B 109.0
C15 C11 C6 127.10(9)
C15 C11 C12 111.85(9)
C6 C11 C12 121.05(9)
C11 C12 C13 104.65(8)
C11 C12 H12A 110.8
C13 C12 H12A 110.8
C11 C12 H12B 110.8
C13 C12 H12B 110.8
H12A C12 H12B 108.9
C14 C13 C12 104.91(8)
C14 C13 H13A 110.8
C12 C13 H13A 110.8
C14 C13 H13B 110.8
C12 C13 H13B 110.8
H13A C13 H13B 108.8
O2 C14 C15 126.86(10)
O2 C14 C13 125.50(10)
C15 C14 C13 107.64(9)
C11 C15 C14 110.76(9)
C11 C15 H15 124.6
C14 C15 H15 124.6
C3 O1 C5 105.77(8)

loop_
_geom_bond_atom_site_label_1
_geom_bond_atom_site_label_2
_geom_bond_distance
C1 C2 1.5035(14)
C1 C5 1.5570(14)
C1 C6 1.5752(13)
C1 H1 1.0000
C2 C3 1.3286(15)
C2 H2 0.9500
C3 O1 1.3778(13)
C3 H3 0.9500
C5 O1 1.4470(12)
C5 C10 1.5187(14)
C5 C7 1.5522(14)
C6 C11 1.4848(13)
C6 C7 1.5601(13)
C6 H6 1.0000
C7 C8 1.5260(14)
C7 H7 1.0000
C8 C9 1.5396(16)
C8 H8A 0.9900
C8 H8B 0.9900
C9 C10 1.5350(16)
C9 H9A 0.9900
C9 H9B 0.9900
C10 H10A 0.9900
C10 H10B 0.9900
C11 C15 1.3441(14)
C11 C12 1.5129(14)
C12 C13 1.5365(15)
C12 H12A 0.9900
C12 H12B 0.9900
C13 C14 1.5247(15)
C13 H13A 0.9900
C13 H13B 0.9900
C14 O2 1.2212(13)
C14 C15 1.4664(14)
C15 H15 0.9500

loop_
_geom_torsion_atom_site_label_1
_geom_torsion_atom_site_label_2
_geom_torsion_atom_site_label_3
_geom_torsion_atom_site_label_4
_geom_torsion
C5 C1 C2 C3 -4.87(11)
C6 C1 C2 C3 -99.53(11)
C1 C2 C3 O1 0.49(14)
C2 C1 C5 O1 7.44(10)
C6 C1 C5 O1 124.88(8)
C2 C1 C5 C10 138.38(9)
C6 C1 C5 C10 -104.18(10)
C2 C1 C5 C7 -111.07(8)
C6 C1 C5 C7 6.36(7)
C2 C1 C6 C11 -26.48(12)
C5 C1 C6 C11 -128.59(9)
C2 C1 C6 C7 95.78(9)
C5 C1 C6 C7 -6.33(7)
O1 C5 C7 C8 127.07(9)
C10 C5 C7 C8 0.31(11)
C1 C5 C7 C8 -122.74(8)
O1 C5 C7 C6 -116.62(9)
C10 C5 C7 C6 116.63(8)
C1 C5 C7 C6 -6.43(7)
C11 C6 C7 C8 -125.28(10)
C1 C6 C7 C8 113.59(9)
C11 C6 C7 C5 127.48(9)
C1 C6 C7 C5 6.35(7)
C5 C7 C8 C9 23.91(11)
C6 C7 C8 C9 -73.39(11)
C7 C8 C9 C10 -39.25(11)
O1 C5 C10 C9 -153.85(9)
C7 C5 C10 C9 -24.44(11)
C1 C5 C10 C9 77.22(11)
C8 C9 C10 C5 39.22(11)
C7 C6 C11 C15 7.90(15)
C1 C6 C11 C15 113.77(11)
C7 C6 C11 C12 -172.32(9)
C1 C6 C11 C12 -66.45(12)
C15 C11 C12 C13 2.94(12)
C6 C11 C12 C13 -176.87(9)
C11 C12 C13 C14 -4.26(11)
C12 C13 C14 O2 -174.98(11)
C12 C13 C14 C15 4.29(11)
C6 C11 C15 C14 179.58(9)
C12 C11 C15 C14 -0.22(12)
O2 C14 C15 C11 176.61(11)
C13 C14 C15 C11 -2.65(12)
C2 C3 O1 C5 4.57(13)
C10 C5 O1 C3 -143.11(9)
C7 C5 O1 C3 92.73(10)
C1 C5 O1 C3 -7.41(11)
